data_1557671
loop_
_publ_author_name
'Wang, Haoran'
'Xing, Hao'
'Gong, Junyi'
'Zhang, Haoke'
'Zhang, Jun'
'Wei, Peifa'
'Yang, Guojian'
'Lam, Jacky W. Y.'
'Lu, Ran'
'Tang, Ben Zhong'

_publ_section_title
;
 &#x201C;Living&#x201D; luminogens: light driven ACQ-to-AIE transformation
 accompanied with solid-state actuation
;
_journal_issue 6
_journal_name_full 'Materials Horizons'
_journal_page_first 1566
_journal_page_last 1572
_journal_paper_doi 10.1039/D0MH00447B
_journal_volume 7
_journal_year 2020
_chemical_formula_moiety 'C30 H18 F4 N2 O2'
_chemical_formula_sum 'C30 H18 F4 N2 O2'
_chemical_formula_weight 514.46
_space_group_crystal_system triclinic
_space_group_IT_number 2
_space_group_name_Hall '-P 1'
_space_group_name_H-M_alt 'P -1'
_atom_sites_solution_hydrogens geom
_atom_sites_solution_primary dual
_audit_creation_date 2019-01-22
_audit_creation_method
;
Olex2 1.2-beta
(compiled 2018.05.29 svn.r3508 for OlexSys, GUI svn.r5506)
;
_audit_update_record
;
2019-07-22 deposited with the CCDC.	2020-03-26 downloaded from the CCDC.
;
_cell_angle_alpha 107.066(4)
_cell_angle_beta 107.962(4)
_cell_angle_gamma 106.939(4)
_cell_formula_units_Z 2
_cell_length_a 9.1590(3)
_cell_length_b 12.2660(5)
_cell_length_c 12.8671(6)
_cell_measurement_reflns_used 4099
_cell_measurement_temperature 149.99(10)
_cell_measurement_theta_max 73.1380
_cell_measurement_theta_min 4.0080
_cell_volume 1193.03(11)
_computing_cell_refinement 'CrysAlisPro 1.171.39.44a (Rigaku OD, 2018)'
_computing_data_collection 'CrysAlisPro 1.171.39.44a (Rigaku OD, 2018)'
_computing_data_reduction 'CrysAlisPro 1.171.39.44a (Rigaku OD, 2018)'
_computing_molecular_graphics 'Olex2 (Dolomanov et al., 2009)'
_computing_publication_material 'Olex2 (Dolomanov et al., 2009)'
_computing_structure_refinement 'ShelXL (Sheldrick, 2015)'
_computing_structure_solution 'ShelXT (Sheldrick, 2015)'
_diffrn_ambient_environment N~2~
_diffrn_ambient_temperature 149.99(10)
_diffrn_detector 'CCD plate'
_diffrn_measured_fraction_theta_full 0.981
_diffrn_measured_fraction_theta_max 0.941
_diffrn_measurement_details
;
List of Runs (angles in degrees, time in seconds):

  # Type    Start    End  Width  t~exp~   \w     \q     \k     \f   Frames
#--------------------------------------------------------------------------
  1  \w    -89.00 -53.00   0.50    0.50    --    0.00 -72.00 -60.00   72
  2  \w    -35.00   7.00   0.50    0.50    --    0.00 -72.00 -60.00   84
  3  \w      0.00  80.00   0.50    0.50    --    0.00  19.00 -90.00  160
  4  \w     38.00  93.00   0.50    1.28    --    5.00  72.00 -30.00  110
  5  \w     61.00  88.00   0.50    1.28    --    5.00  38.00 150.00   54
  6  \w     -8.00  29.00   0.50    1.28    --    5.00  72.00 -30.00   74
  7  \w     -6.00  23.00   0.50    1.28    --    5.00  38.00 150.00   58
  8  \w   -105.00 -10.00   0.50    1.28    --  -98.80  19.00  60.00  190
  9  \w   -112.00 -25.00   0.50    1.28    --  -98.80  72.00 -30.00  174
 10  \w   -104.00 -17.00   0.50    1.28    --  -98.80  72.00  60.00  174
 11  \w    -58.00 -31.00   0.50    1.28    --  -98.80  72.00 120.00   54
 12  \w   -105.00 -30.00   0.50    1.28    --  -98.80  57.00 -60.00  150
 13  \w   -111.00 -78.00   0.50    1.28    --  -98.80  72.00 120.00   66
 14  \w   -112.00  -9.00   0.50    1.28    --  -98.80  57.00-180.00  206
 15  \w   -106.00 -10.00   0.50    1.28    --  -98.80  19.00 -30.00  192
 16  \w   -117.00 -85.00   0.50    1.28    --  -98.80 -72.00  90.00   64
 17  \w   -170.00-145.00   0.50    1.28    --  -98.80 -72.00  90.00   50
 18  \w   -108.00 -34.00   0.50    1.28    --  -98.80  72.00-180.00  148
 19  \w    -90.00 -34.00   0.50    1.28    --  -98.80  72.00   0.00  112
 20  \w   -102.00 -49.00   0.50    1.28    --  -98.80  72.00-120.00  106
 21  \w   -146.00 -12.00   0.50    1.28    --  -98.80   0.00  90.00  268
 22  \w   -185.00-160.00   0.50    1.28    --  -98.80 -72.00 -90.00   50
 23  \w    -93.00 -66.00   0.50    1.28    --  -98.80  72.00-150.00   54
 24  \w   -187.00-161.00   0.50    1.28    --  -98.80   0.00  90.00   52
;
_diffrn_measurement_device 'four-circle diffractometer'
_diffrn_measurement_device_type 'XtaLAB AFC12 (RCD3): Kappa single'
_diffrn_measurement_method '\w scans'
_diffrn_orient_matrix_type 'CrysAlisPro convention (1999,Acta A55,543-557)'
_diffrn_orient_matrix_UB_11 -0.0459115000
_diffrn_orient_matrix_UB_12 -0.0434321000
_diffrn_orient_matrix_UB_13 -0.1355215000
_diffrn_orient_matrix_UB_21 0.0392570000
_diffrn_orient_matrix_UB_22 0.1359266000
_diffrn_orient_matrix_UB_23 0.0142463000
_diffrn_orient_matrix_UB_31 0.1852278000
_diffrn_orient_matrix_UB_32 0.0243641000
_diffrn_orient_matrix_UB_33 0.0262603000
_diffrn_radiation_monochromator mirror
_diffrn_radiation_probe x-ray
_diffrn_radiation_type CuK\a
_diffrn_radiation_wavelength 1.54184
_diffrn_reflns_av_R_equivalents 0.0281
_diffrn_reflns_av_unetI/netI 0.0380
_diffrn_reflns_Laue_measured_fraction_full 0.981
_diffrn_reflns_Laue_measured_fraction_max 0.941
_diffrn_reflns_limit_h_max 10
_diffrn_reflns_limit_h_min -7
_diffrn_reflns_limit_k_max 14
_diffrn_reflns_limit_k_min -15
_diffrn_reflns_limit_l_max 15
_diffrn_reflns_limit_l_min -15
_diffrn_reflns_number 10672
_diffrn_reflns_point_group_measured_fraction_full 0.981
_diffrn_reflns_point_group_measured_fraction_max 0.941
_diffrn_reflns_theta_full 67.684
_diffrn_reflns_theta_max 73.781
_diffrn_reflns_theta_min 3.982
_diffrn_source 'Rotating-anode X-ray tube (dual wavelength)'
_diffrn_source_type 'Rigaku (Cu) X-ray DW Source'
_exptl_absorpt_coefficient_mu 0.948
_exptl_absorpt_correction_T_max 1.00000
_exptl_absorpt_correction_T_min 0.80186
_exptl_absorpt_correction_type multi-scan
_exptl_absorpt_process_details
;
CrysAlisPro 1.171.39.44a (Rigaku Oxford Diffraction, 2018)
Empirical absorption correction using spherical harmonics,
 implemented in SCALE3 ABSPACK scaling algorithm.
;
_exptl_crystal_colour colourless
_exptl_crystal_density_diffrn 1.432
_exptl_crystal_description block
_exptl_crystal_F_000 528
_refine_diff_density_max 0.224
_refine_diff_density_min -0.226
_refine_diff_density_rms 0.040
_refine_ls_extinction_method none
_refine_ls_goodness_of_fit_ref 1.055
_refine_ls_hydrogen_treatment constr
_refine_ls_matrix_type full
_refine_ls_number_parameters 353
_refine_ls_number_reflns 4551
_refine_ls_number_restraints 6
_refine_ls_restrained_S_all 1.055
_refine_ls_R_factor_all 0.0577
_refine_ls_R_factor_gt 0.0452
_refine_ls_shift/su_max 0.000
_refine_ls_shift/su_mean 0.000
_refine_ls_structure_factor_coef Fsqd
_refine_ls_weighting_details 'w=1/[\s^2^(Fo^2^)+(0.0584P)^2^+0.4090P] where P=(Fo^2^+2Fc^2^)/3'
_refine_ls_weighting_scheme calc
_refine_ls_wR_factor_gt 0.1199
_refine_ls_wR_factor_ref 0.1276
_reflns_Friedel_coverage 0.000
_reflns_number_gt 3608
_reflns_number_total 4551
_reflns_threshold_expression 'I > 2\s(I)'
_cod_data_source_file d0mh00447b9.cif
_cod_data_source_block dboaf24yellow
_cod_depositor_comments
;Adding full bibliography for 1557668--1557673.cif.

 Adding full bibliography for 1557668--1557673.cif.
;
_cod_original_cell_volume 1193.03(9)
_cod_database_code 1557671
_shelx_shelxl_version_number 2018/3
_shelx_space_group_comment
;
The symmetry employed for this shelxl refinement is uniquely defined
by the following loop, which should always be used as a source of
symmetry information in preference to the above space-group names.
They are only intended as comments.
;
_reflns_odcompleteness_completeness 98.15
_reflns_odcompleteness_iscentric 1
_reflns_odcompleteness_theta 66.97
_olex2_refinement_description
;
1. Fixed Uiso
 At 1.2 times of:
  All C(H) groups
2. Uiso/Uaniso restraints and constraints
N2 \\sim C24: within 2A with sigma of 0.005 and sigma for terminal atoms of 0.01
3. Others
 Sof(F1)=Sof(H13)=1-FVAR(1)
 Sof(F1A)=Sof(H17)=FVAR(1)
4.a Ternary CH refined with riding coordinates:
 C8(H8), C9(H9), C10(H10), C11(H11)
4.b Aromatic/amide H refined with riding coordinates:
 C2(H2), C3(H3), C4(H4), C5(H5), C13(H13), C14(H14), C16(H16), C17(H17),
 C19(H19), C20(H20), C22(H22), C26(H26), C27(H27), C28(H28), C29(H29)
;
_olex2_submission_special_instructions 'No special instructions were received'
_oxdiff_exptl_absorpt_empirical_details
;
Empirical correction (ABSPACK) includes:
- Absorption correction using spherical harmonics
- Frame scaling
;
_oxdiff_exptl_absorpt_empirical_full_max 1.525
_oxdiff_exptl_absorpt_empirical_full_min 0.730

loop_
_space_group_symop_operation_xyz
'x, y, z'
'-x, -y, -z'

loop_
_atom_site_label
_atom_site_type_symbol
_atom_site_fract_x
_atom_site_fract_y
_atom_site_fract_z
_atom_site_U_iso_or_equiv
_atom_site_adp_type
_atom_site_occupancy
_atom_site_site_symmetry_order
_atom_site_calc_flag
_atom_site_refinement_flags_posn
_atom_site_refinement_flags_adp
_atom_site_refinement_flags_occupancy
_atom_site_disorder_assembly
_atom_site_disorder_group
F1 F 0.8651(4) 0.4652(3) 0.9835(3) 0.0764(13) Uani 0.452(4) 1 d . . P A 2
F1A F 0.4575(3) 0.06184(18) 0.73825(18) 0.0435(7) Uani 0.548(4) 1 d . . P A 1
F2 F 0.6932(3) 0.1951(2) 1.14847(16) 0.1105(7) Uani 1 1 d . . . . .
F3 F -0.00584(16) 0.22810(13) 0.84899(12) 0.0580(4) Uani 1 1 d . . . . .
F4 F 0.49933(15) 0.46538(10) 0.85190(11) 0.0503(3) Uani 1 1 d . . . . .
O1 O 0.76668(16) 0.16582(12) 0.49014(12) 0.0412(3) Uani 1 1 d . . . . .
O2 O 0.47995(17) 0.27368(12) 0.42347(12) 0.0425(3) Uani 1 1 d . . . . .
N1 N 0.89726(19) 0.35966(14) 0.64088(14) 0.0363(3) Uani 1 1 d . . . . .
N2 N 0.31197(18) 0.06715(13) 0.33438(13) 0.0335(3) Uani 1 1 d . U . . .
C1 C 0.8985(2) 0.23455(18) 0.47274(17) 0.0375(4) Uani 1 1 d . . . . .
C2 C 0.9471(3) 0.1974(2) 0.38137(19) 0.0460(5) Uani 1 1 d . . . . .
H2 H 0.889808 0.116873 0.319305 0.055 Uiso 1 1 calc R . . . .
C3 C 1.0865(3) 0.2879(2) 0.3884(2) 0.0499(5) Uani 1 1 d . . . . .
H3 H 1.124378 0.267893 0.329196 0.060 Uiso 1 1 calc R . . . .
C4 C 1.1718(3) 0.4084(2) 0.4821(2) 0.0500(5) Uani 1 1 d . . . . .
H4 H 1.265762 0.466298 0.484115 0.060 Uiso 1 1 calc R . . . .
C5 C 1.1201(3) 0.4441(2) 0.5723(2) 0.0459(5) Uani 1 1 d . . . . .
H5 H 1.176531 0.524618 0.634283 0.055 Uiso 1 1 calc R . . . .
C6 C 0.9806(2) 0.35407(18) 0.56572(17) 0.0375(4) Uani 1 1 d . . . . .
C7 C 0.7765(2) 0.24891(18) 0.59269(17) 0.0380(4) Uani 1 1 d . . . . .
C8 C 0.6507(2) 0.19855(17) 0.63517(16) 0.0349(4) Uani 1 1 d . . . . .
H8 H 0.660000 0.127200 0.651722 0.042 Uiso 1 1 calc R . . . .
C9 C 0.6508(2) 0.29726(17) 0.74341(17) 0.0357(4) Uani 1 1 d . . . . .
H9 H 0.737171 0.381061 0.768490 0.043 Uiso 1 1 calc R . . . .
C10 C 0.4726(2) 0.27931(16) 0.65737(16) 0.0335(4) Uani 1 1 d . . . . .
H10 H 0.485848 0.350115 0.634875 0.040 Uiso 1 1 calc R . . . .
C11 C 0.4620(2) 0.16701(16) 0.55616(16) 0.0338(4) Uani 1 1 d . . . . .
H11 H 0.386740 0.087926 0.550600 0.041 Uiso 1 1 calc R . . . .
C12 C 0.6621(2) 0.26738(19) 0.84972(17) 0.0393(4) Uani 1 1 d . . . . .
C13 C 0.5638(3) 0.1524(2) 0.84103(19) 0.0455(5) Uani 1 1 d . . . . .
H13 H 0.488841 0.089232 0.764627 0.055 Uiso 0.452(4) 1 calc R . P A 2
C14 C 0.5707(3) 0.1262(3) 0.9390(2) 0.0622(7) Uani 1 1 d . . . . .
H14 H 0.501350 0.048118 0.929548 0.075 Uiso 1 1 calc R . . . .
C15 C 0.6832(4) 0.2193(4) 1.0508(2) 0.0731(8) Uani 1 1 d . . . . .
C16 C 0.7859(3) 0.3344(3) 1.0677(2) 0.0702(8) Uani 1 1 d . . . . .
H16 H 0.862478 0.396028 1.144518 0.084 Uiso 1 1 calc R . . . .
C17 C 0.7724(3) 0.3569(2) 0.9661(2) 0.0537(6) Uani 1 1 d . . . . .
H17 H 0.840593 0.435860 0.976627 0.064 Uiso 0.548(4) 1 calc R . P A 1
C18 C 0.3355(2) 0.25977(16) 0.70055(16) 0.0326(4) Uani 1 1 d . . . . .
C19 C 0.1894(2) 0.15087(18) 0.65019(17) 0.0384(4) Uani 1 1 d . . . . .
H19 H 0.168366 0.084106 0.581630 0.046 Uiso 1 1 calc R . . . .
C20 C 0.0731(2) 0.13840(19) 0.69925(18) 0.0433(5) Uani 1 1 d . . . . .
H20 H -0.024299 0.064344 0.664795 0.052 Uiso 1 1 calc R . . . .
C21 C 0.1059(2) 0.2385(2) 0.80001(18) 0.0419(4) Uani 1 1 d . . . . .
C22 C 0.2478(3) 0.34971(19) 0.85347(18) 0.0421(4) Uani 1 1 d . . . . .
H22 H 0.268151 0.416776 0.921482 0.051 Uiso 1 1 calc R . . . .
C23 C 0.3577(2) 0.35638(16) 0.80107(17) 0.0360(4) Uani 1 1 d . . . . .
C24 C 0.4147(2) 0.16650(17) 0.43542(17) 0.0364(4) Uani 1 1 d . U . . .
C25 C 0.4093(2) 0.23759(17) 0.29955(17) 0.0361(4) Uani 1 1 d . . . . .
C26 C 0.4282(3) 0.3096(2) 0.23595(19) 0.0470(5) Uani 1 1 d . . . . .
H26 H 0.496540 0.395452 0.274056 0.056 Uiso 1 1 calc R . . . .
C27 C 0.3393(3) 0.2461(2) 0.1119(2) 0.0514(5) Uani 1 1 d . . . . .
H27 H 0.348576 0.290524 0.064978 0.062 Uiso 1 1 calc R . . . .
C28 C 0.2363(3) 0.1176(2) 0.05531(19) 0.0505(5) Uani 1 1 d . . . . .
H28 H 0.179247 0.078291 -0.028304 0.061 Uiso 1 1 calc R . . . .
C29 C 0.2167(3) 0.04680(19) 0.12062(18) 0.0442(5) Uani 1 1 d . . . . .
H29 H 0.147255 -0.038862 0.083025 0.053 Uiso 1 1 calc R . . . .
C30 C 0.3056(2) 0.11009(17) 0.24444(16) 0.0354(4) Uani 1 1 d . . . . .

loop_
_atom_site_aniso_label
_atom_site_aniso_U_11
_atom_site_aniso_U_22
_atom_site_aniso_U_33
_atom_site_aniso_U_23
_atom_site_aniso_U_13
_atom_site_aniso_U_12
F1 0.0469(18) 0.078(2) 0.0565(19) -0.0067(16) 0.0218(14) -0.0003(16)
F1A 0.0472(13) 0.0407(12) 0.0446(12) 0.0223(10) 0.0200(10) 0.0163(9)
F2 0.1342(16) 0.203(2) 0.0722(11) 0.0957(14) 0.0631(11) 0.1125(17)
F3 0.0487(7) 0.0837(9) 0.0616(8) 0.0348(7) 0.0386(6) 0.0335(7)
F4 0.0534(7) 0.0341(6) 0.0554(7) 0.0111(5) 0.0279(6) 0.0110(5)
O1 0.0389(7) 0.0454(7) 0.0442(7) 0.0206(6) 0.0226(6) 0.0174(6)
O2 0.0400(7) 0.0422(7) 0.0394(7) 0.0173(6) 0.0156(6) 0.0112(6)
N1 0.0331(8) 0.0426(9) 0.0414(9) 0.0212(7) 0.0204(7) 0.0183(7)
N2 0.0309(8) 0.0336(8) 0.0342(8) 0.0137(6) 0.0139(6) 0.0117(6)
C1 0.0323(9) 0.0486(11) 0.0430(10) 0.0256(9) 0.0209(8) 0.0202(8)
C2 0.0462(12) 0.0545(12) 0.0468(11) 0.0231(10) 0.0256(9) 0.0257(10)
C3 0.0474(12) 0.0703(15) 0.0552(13) 0.0358(12) 0.0339(10) 0.0326(11)
C4 0.0381(11) 0.0638(14) 0.0629(14) 0.0369(12) 0.0293(10) 0.0220(10)
C5 0.0363(11) 0.0480(12) 0.0554(12) 0.0242(10) 0.0211(9) 0.0161(9)
C6 0.0321(9) 0.0472(11) 0.0437(10) 0.0252(9) 0.0199(8) 0.0204(8)
C7 0.0358(10) 0.0495(11) 0.0416(10) 0.0247(9) 0.0209(8) 0.0245(9)
C8 0.0370(10) 0.0357(9) 0.0395(10) 0.0186(8) 0.0210(8) 0.0174(8)
C9 0.0296(9) 0.0341(9) 0.0396(10) 0.0125(8) 0.0163(7) 0.0101(7)
C10 0.0353(9) 0.0304(9) 0.0357(9) 0.0147(7) 0.0167(8) 0.0128(7)
C11 0.0334(9) 0.0310(9) 0.0378(9) 0.0145(7) 0.0179(8) 0.0116(7)
C12 0.0322(10) 0.0530(11) 0.0388(10) 0.0192(9) 0.0186(8) 0.0224(8)
C13 0.0467(12) 0.0575(13) 0.0491(12) 0.0304(10) 0.0262(10) 0.0297(10)
C14 0.0713(16) 0.0882(18) 0.0725(17) 0.0578(15) 0.0457(14) 0.0521(15)
C15 0.0799(19) 0.129(3) 0.0559(16) 0.0592(17) 0.0415(14) 0.0696(19)
C16 0.0588(15) 0.117(2) 0.0361(12) 0.0223(14) 0.0185(11) 0.0503(16)
C17 0.0378(11) 0.0734(16) 0.0428(12) 0.0142(11) 0.0166(9) 0.0253(11)
C18 0.0329(9) 0.0364(9) 0.0345(9) 0.0185(8) 0.0151(7) 0.0183(7)
C19 0.0333(10) 0.0427(10) 0.0371(10) 0.0142(8) 0.0158(8) 0.0149(8)
C20 0.0315(10) 0.0504(12) 0.0451(11) 0.0197(9) 0.0160(8) 0.0147(8)
C21 0.0374(10) 0.0604(12) 0.0448(11) 0.0289(10) 0.0245(9) 0.0282(9)
C22 0.0482(12) 0.0464(11) 0.0399(10) 0.0175(9) 0.0230(9) 0.0268(9)
C23 0.0368(10) 0.0335(9) 0.0393(10) 0.0168(8) 0.0165(8) 0.0155(8)
C24 0.0316(9) 0.0412(10) 0.0405(10) 0.0180(8) 0.0193(8) 0.0157(7)
C25 0.0305(9) 0.0413(10) 0.0354(9) 0.0169(8) 0.0138(7) 0.0135(8)
C26 0.0440(11) 0.0446(11) 0.0476(12) 0.0237(9) 0.0170(9) 0.0110(9)
C27 0.0480(12) 0.0592(13) 0.0496(12) 0.0329(11) 0.0190(10) 0.0179(10)
C28 0.0441(12) 0.0625(14) 0.0384(11) 0.0218(10) 0.0125(9) 0.0190(10)
C29 0.0382(10) 0.0436(11) 0.0405(11) 0.0134(9) 0.0124(8) 0.0130(8)
C30 0.0310(9) 0.0393(10) 0.0365(9) 0.0165(8) 0.0145(7) 0.0152(7)

loop_
_atom_type_symbol
_atom_type_description
_atom_type_scat_dispersion_real
_atom_type_scat_dispersion_imag
_atom_type_scat_source
C C 0.0181 0.0091 'International Tables Vol C Tables 4.2.6.8 and 6.1.1.4'
H H 0.0000 0.0000 'International Tables Vol C Tables 4.2.6.8 and 6.1.1.4'
F F 0.0727 0.0534 'International Tables Vol C Tables 4.2.6.8 and 6.1.1.4'
N N 0.0311 0.0180 'International Tables Vol C Tables 4.2.6.8 and 6.1.1.4'
O O 0.0492 0.0322 'International Tables Vol C Tables 4.2.6.8 and 6.1.1.4'

loop_
_geom_angle_atom_site_label_1
_geom_angle_atom_site_label_2
_geom_angle_atom_site_label_3
_geom_angle
_geom_angle_site_symmetry_1
_geom_angle_site_symmetry_3
_geom_angle_publ_flag
C7 O1 C1 103.88(15) . . ?
C24 O2 C25 104.14(14) . . ?
C7 N1 C6 104.52(16) . . ?
C24 N2 C30 104.89(15) . . ?
O1 C1 C2 128.82(18) . . ?
O1 C1 C6 107.71(16) . . ?
C2 C1 C6 123.47(18) . . ?
C1 C2 H2 122.2 . . ?
C1 C2 C3 115.6(2) . . ?
C3 C2 H2 122.2 . . ?
C2 C3 H3 119.1 . . ?
C2 C3 C4 121.79(19) . . ?
C4 C3 H3 119.1 . . ?
C3 C4 H4 119.1 . . ?
C5 C4 C3 121.70(19) . . ?
C5 C4 H4 119.1 . . ?
C4 C5 H5 121.6 . . ?
C6 C5 C4 116.8(2) . . ?
C6 C5 H5 121.6 . . ?
C1 C6 N1 108.36(16) . . ?
C5 C6 N1 130.99(18) . . ?
C5 C6 C1 120.65(18) . . ?
O1 C7 C8 115.69(16) . . ?
N1 C7 O1 115.52(16) . . ?
N1 C7 C8 128.76(17) . . ?
C7 C8 H8 111.1 . . ?
C7 C8 C9 115.06(15) . . ?
C7 C8 C11 116.70(15) . . ?
C9 C8 H8 111.1 . . ?
C9 C8 C11 90.35(13) . . ?
C11 C8 H8 111.1 . . ?
C8 C9 H9 110.8 . . ?
C8 C9 C10 88.83(13) . . ?
C10 C9 H9 110.8 . . ?
C12 C9 C8 116.64(15) . . ?
C12 C9 H9 110.8 . . ?
C12 C9 C10 117.21(14) . . ?
C9 C10 H10 109.4 . . ?
C11 C10 C9 90.51(13) . . ?
C11 C10 H10 109.4 . . ?
C18 C10 C9 117.68(15) . . ?
C18 C10 H10 109.4 . . ?
C18 C10 C11 119.15(15) . . ?
C8 C11 H11 109.8 . . ?
C10 C11 C8 89.13(13) . . ?
C10 C11 H11 109.8 . . ?
C24 C11 C8 119.37(15) . . ?
C24 C11 C10 117.33(15) . . ?
C24 C11 H11 109.8 . . ?
C13 C12 C9 123.81(18) . . ?
C13 C12 C17 115.1(2) . . ?
C17 C12 C9 121.03(19) . . ?
F1A C13 C12 121.03(19) . . ?
F1A C13 C14 115.2(2) . . ?
C12 C13 H13 118.1 . . ?
C14 C13 C12 123.8(2) . . ?
C14 C13 H13 118.1 . . ?
C13 C14 H14 121.2 . . ?
C15 C14 C13 117.6(3) . . ?
C15 C14 H14 121.2 . . ?
F2 C15 C14 118.5(3) . . ?
F2 C15 C16 118.8(3) . . ?
C16 C15 C14 122.6(2) . . ?
C15 C16 H16 121.2 . . ?
C15 C16 C17 117.6(2) . . ?
C17 C16 H16 121.2 . . ?
F1 C17 C12 119.9(3) . . ?
F1 C17 C16 116.8(3) . . ?
C12 C17 C16 123.3(3) . . ?
C12 C17 H17 118.4 . . ?
C16 C17 H17 118.4 . . ?
C19 C18 C10 125.43(16) . . ?
C19 C18 C23 116.22(16) . . ?
C23 C18 C10 118.32(16) . . ?
C18 C19 H19 119.1 . . ?
C18 C19 C20 121.79(18) . . ?
C20 C19 H19 119.1 . . ?
C19 C20 H20 120.9 . . ?
C21 C20 C19 118.22(18) . . ?
C21 C20 H20 120.9 . . ?
F3 C21 C20 119.06(18) . . ?
F3 C21 C22 118.17(18) . . ?
C20 C21 C22 122.77(18) . . ?
C21 C22 H22 121.8 . . ?
C23 C22 C21 116.34(18) . . ?
C23 C22 H22 121.8 . . ?
F4 C23 C18 117.64(16) . . ?
F4 C23 C22 117.70(17) . . ?
C22 C23 C18 124.66(18) . . ?
O2 C24 C11 120.20(16) . . ?
N2 C24 O2 115.13(16) . . ?
N2 C24 C11 124.66(16) . . ?
C26 C25 O2 129.41(17) . . ?
C26 C25 C30 122.83(18) . . ?
C30 C25 O2 107.74(15) . . ?
C25 C26 H26 122.1 . . ?
C25 C26 C27 115.89(19) . . ?
C27 C26 H26 122.1 . . ?
C26 C27 H27 119.1 . . ?
C26 C27 C28 121.8(2) . . ?
C28 C27 H27 119.1 . . ?
C27 C28 H28 119.2 . . ?
C29 C28 C27 121.6(2) . . ?
C29 C28 H28 119.2 . . ?
C28 C29 H29 121.7 . . ?
C30 C29 C28 116.56(19) . . ?
C30 C29 H29 121.7 . . ?
C25 C30 N2 108.10(16) . . ?
C29 C30 N2 130.61(17) . . ?
C29 C30 C25 121.28(18) . . ?

loop_
_geom_bond_atom_site_label_1
_geom_bond_atom_site_label_2
_geom_bond_distance
_geom_bond_site_symmetry_2
_geom_bond_publ_flag
F1 C17 1.260(4) . ?
F1A C13 1.282(3) . ?
F2 C15 1.356(3) . ?
F3 C21 1.352(2) . ?
F4 C23 1.360(2) . ?
O1 C1 1.380(2) . ?
O1 C7 1.368(2) . ?
O2 C24 1.352(2) . ?
O2 C25 1.393(2) . ?
N1 C6 1.403(2) . ?
N1 C7 1.288(2) . ?
N2 C24 1.307(2) . ?
N2 C30 1.398(2) . ?
C1 C2 1.383(3) . ?
C1 C6 1.385(3) . ?
C2 H2 0.9300 . ?
C2 C3 1.383(3) . ?
C3 H3 0.9300 . ?
C3 C4 1.396(3) . ?
C4 H4 0.9300 . ?
C4 C5 1.387(3) . ?
C5 H5 0.9300 . ?
C5 C6 1.384(3) . ?
C7 C8 1.477(3) . ?
C8 H8 0.9800 . ?
C8 C9 1.554(2) . ?
C8 C11 1.570(3) . ?
C9 H9 0.9800 . ?
C9 C10 1.572(3) . ?
C9 C12 1.498(3) . ?
C10 H10 0.9800 . ?
C10 C11 1.547(2) . ?
C10 C18 1.508(2) . ?
C11 H11 0.9800 . ?
C11 C24 1.476(3) . ?
C12 C13 1.385(3) . ?
C12 C17 1.387(3) . ?
C13 H13 0.9300 . ?
C13 C14 1.378(3) . ?
C14 H14 0.9300 . ?
C14 C15 1.367(4) . ?
C15 C16 1.359(4) . ?
C16 H16 0.9300 . ?
C16 C17 1.390(3) . ?
C17 H17 0.9300 . ?
C18 C19 1.382(3) . ?
C18 C23 1.384(2) . ?
C19 H19 0.9300 . ?
C19 C20 1.391(3) . ?
C20 H20 0.9300 . ?
C20 C21 1.374(3) . ?
C21 C22 1.374(3) . ?
C22 H22 0.9300 . ?
C22 C23 1.370(3) . ?
C25 C26 1.379(3) . ?
C25 C30 1.385(3) . ?
C26 H26 0.9300 . ?
C26 C27 1.385(3) . ?
C27 H27 0.9300 . ?
C27 C28 1.394(3) . ?
C28 H28 0.9300 . ?
C28 C29 1.387(3) . ?
C29 H29 0.9300 . ?
C29 C30 1.382(3) . ?
